data_4502612
loop_
_publ_author_name
'Zhou, Hong-Ping'
'Gan, Xiao-Ping'
'Li, Xian-Lei'
'Liu, Zhao-Di'
'Geng, Wen-Qian'
'Zhou, Fei-Xia'
'Ke, Wei-Zai'
'Wang, Peng'
'Kong, Lin'
'Hao, Fu-Ying'
'Wu, Jie-Ying'
'Tian, Yu-Peng'

_publ_section_title
;
 Anion-Induced Assembly of Five-Coordinated Mercury(II) Complexes and
 Density Functional Theory Calculations to Study Bond Dissociation
 Energies of Long Hg&#x2212;N Bonds
;
_journal_issue 4
_journal_name_full 'Crystal Growth &amp; Design'
_journal_page_first 1767
_journal_paper_doi 10.1021/cg901453a
_journal_volume 10
_journal_year 2010
_chemical_formula_moiety 'C6 H8 Cd I2 N4'
_chemical_formula_sum 'C6 H8 Cd I2 N4'
_chemical_formula_weight 502.37
_chemical_name_systematic
; 
 ? 
;
_space_group_IT_number 15
_symmetry_cell_setting monoclinic
_symmetry_space_group_name_Hall '-C 2yc'
_symmetry_space_group_name_H-M 'C 1 2/c 1'
_atom_sites_solution_hydrogens geom
_atom_sites_solution_primary direct
_atom_sites_solution_secondary difmap
_audit_creation_method SHELXL-97
_cell_angle_alpha 90.00
_cell_angle_beta 93.800(2)
_cell_angle_gamma 90.00
_cell_formula_units_Z 4
_cell_length_a 18.617(4)
_cell_length_b 4.2375(8)
_cell_length_c 14.979(3)
_cell_measurement_reflns_used 1683
_cell_measurement_temperature 296(2)
_cell_measurement_theta_max 26.61
_cell_measurement_theta_min 2.73
_cell_volume 1179.1(4)
_computing_structure_refinement 'SHELXL-97 (Sheldrick, 1997)'
_computing_structure_solution 'SHELXS-97 (Sheldrick, 1990)'
_diffrn_ambient_temperature 296(2)
_diffrn_measured_fraction_theta_full 0.995
_diffrn_measured_fraction_theta_max 0.995
_diffrn_measurement_device_type 'CCD area detector'
_diffrn_measurement_method 'phi and omega scans'
_diffrn_radiation_monochromator graphite
_diffrn_radiation_source 'fine-focus sealed tube'
_diffrn_radiation_type MoK\a
_diffrn_radiation_wavelength 0.71073
_diffrn_reflns_av_R_equivalents 0.0283
_diffrn_reflns_av_sigmaI/netI 0.0265
_diffrn_reflns_limit_h_max 22
_diffrn_reflns_limit_h_min -22
_diffrn_reflns_limit_k_max 5
_diffrn_reflns_limit_k_min -4
_diffrn_reflns_limit_l_max 17
_diffrn_reflns_limit_l_min -18
_diffrn_reflns_number 3937
_diffrn_reflns_theta_full 25.49
_diffrn_reflns_theta_max 25.49
_diffrn_reflns_theta_min 2.19
_exptl_absorpt_coefficient_mu 7.054
_exptl_absorpt_correction_T_max .17
_exptl_absorpt_correction_T_min .14
_exptl_absorpt_correction_type multi-scan
_exptl_absorpt_process_details 'SADABS (Bruker, 2000)'
_exptl_crystal_colour brown
_exptl_crystal_density_diffrn 2.830
_exptl_crystal_density_method 'not measured'
_exptl_crystal_description block
_exptl_crystal_F_000 904
_exptl_crystal_size_max .30
_exptl_crystal_size_mid .25
_exptl_crystal_size_min .25
_refine_diff_density_max 0.412
_refine_diff_density_min -1.074
_refine_diff_density_rms 0.187
_refine_ls_extinction_method none
_refine_ls_goodness_of_fit_ref 1.096
_refine_ls_hydrogen_treatment constr
_refine_ls_matrix_type full
_refine_ls_number_parameters 60
_refine_ls_number_reflns 1090
_refine_ls_number_restraints 0
_refine_ls_restrained_S_all 1.096
_refine_ls_R_factor_all 0.0307
_refine_ls_R_factor_gt 0.0268
_refine_ls_shift/su_max 0.000
_refine_ls_shift/su_mean 0.000
_refine_ls_structure_factor_coef Fsqd
_refine_ls_weighting_details 'calc w=1/[\s^2^(Fo^2^)+(0.0329P)^2^+0.0000P] where P=(Fo^2^+2Fc^2^)/3'
_refine_ls_weighting_scheme calc
_refine_ls_wR_factor_gt 0.0607
_refine_ls_wR_factor_ref 0.0626
_reflns_number_gt 963
_reflns_number_total 1090
_reflns_threshold_expression >2sigma(I)
_cod_data_source_file cg901453a_si_005.cif
_cod_data_source_block 2
_cod_depositor_comments
;
The following automatic conversions were performed:

'_symmetry_cell_setting' value 'Monoclinic' changed to 'monoclinic'
according to /home/saulius/struct/CIF-dictionaries/cif_core.dic
dictionary named 'cif_core.dic' version 2.4.2 from
2011-04-26.

'_exptl_absorpt_correction_type' value 'Multi-scan'
changed to 'multi-scan' according to
/home/saulius/struct/CIF-dictionaries/cif_core.dic dictionary named
'cif_core.dic' version 2.4.2 from 2011-04-26.

Automatic conversion script
Id: cif_fix_values 1715 2011-07-08 13:25:40Z adriana 
;
_cod_original_sg_symbol_H-M 'C 2/c'
_cod_database_code 4502612

loop_
_symmetry_equiv_pos_as_xyz
'x, y, z'
'-x, y, -z+1/2'
'x+1/2, y+1/2, z'
'-x+1/2, y+1/2, -z+1/2'
'-x, -y, -z'
'x, -y, z-1/2'
'-x+1/2, -y+1/2, -z'
'x+1/2, -y+1/2, z-1/2'

loop_
_atom_site_label
_atom_site_type_symbol
_atom_site_fract_x
_atom_site_fract_y
_atom_site_fract_z
_atom_site_U_iso_or_equiv
_atom_site_adp_type
_atom_site_occupancy
_atom_site_symmetry_multiplicity
_atom_site_calc_flag
_atom_site_refinement_flags
C1 C 0.1737(3) 0.0508(12) 0.0603(4) 0.0553(15) Uani 1 1 d .
H1 H 0.1881 0.1198 0.0054 0.066 Uiso 1 1 calc R
C2 C 0.2139(3) -0.1111(14) 0.1232(4) 0.0612(16) Uani 1 1 d .
H2 H 0.2614 -0.1769 0.1206 0.073 Uiso 1 1 calc R
C3 C 0.1692(3) -0.1584(14) 0.1929(3) 0.0514(13) Uani 1 1 d .
H3 H 0.1827 -0.2632 0.2459 0.062 Uiso 1 1 calc R
Cd1 Cd 0.0000 -0.04600(11) 0.2500 0.03610(16) Uani 1 2 d S
I1 I 0.061228(16) 0.46162(7) 0.375105(19) 0.03618(14) Uani 1 1 d .
N1 N 0.1050(2) -0.0345(8) 0.1734(3) 0.0388(10) Uani 1 1 d .
N2 N 0.1095(2) 0.0923(10) 0.0923(3) 0.0474(11) Uani 1 1 d .
H2A H 0.0745 0.1901 0.0638 0.057 Uiso 1 1 calc R

loop_
_atom_site_aniso_label
_atom_site_aniso_U_11
_atom_site_aniso_U_22
_atom_site_aniso_U_33
_atom_site_aniso_U_23
_atom_site_aniso_U_13
_atom_site_aniso_U_12
C1 0.041(3) 0.080(4) 0.046(3) -0.006(3) 0.010(3) -0.009(3)
C2 0.032(3) 0.075(4) 0.078(4) -0.008(3) 0.014(3) 0.003(3)
C3 0.035(3) 0.069(4) 0.050(3) 0.011(3) 0.000(2) 0.011(3)
Cd1 0.0317(3) 0.0370(3) 0.0406(3) 0.000 0.0100(2) 0.000
I1 0.0383(2) 0.0345(2) 0.0352(2) 0.00068(12) -0.00085(14) -0.00206(13)
N1 0.037(2) 0.046(3) 0.034(2) 0.0006(16) 0.0073(18) -0.0012(17)
N2 0.037(2) 0.066(3) 0.040(2) 0.007(2) 0.0066(19) 0.005(2)

loop_
_atom_type_symbol
_atom_type_description
_atom_type_scat_dispersion_real
_atom_type_scat_dispersion_imag
_atom_type_scat_source
C C 0.0033 0.0016 'International Tables Vol C Tables 4.2.6.8 and 6.1.1.4'
H H 0.0000 0.0000 'International Tables Vol C Tables 4.2.6.8 and 6.1.1.4'
Cd Cd -0.8075 1.2024 'International Tables Vol C Tables 4.2.6.8 and 6.1.1.4'
I I -0.4742 1.8119 'International Tables Vol C Tables 4.2.6.8 and 6.1.1.4'
N N 0.0061 0.0033 'International Tables Vol C Tables 4.2.6.8 and 6.1.1.4'

loop_
_geom_angle_atom_site_label_1
_geom_angle_atom_site_label_2
_geom_angle_atom_site_label_3
_geom_angle
_geom_angle_site_symmetry_1
_geom_angle_site_symmetry_3
N2 C1 C2 106.6(5) . .
N2 C1 H1 126.7 . .
C2 C1 H1 126.7 . .
C1 C2 C3 105.3(5) . .
C1 C2 H2 127.3 . .
C3 C2 H2 127.3 . .
N1 C3 C2 110.8(5) . .
N1 C3 H3 124.6 . .
C2 C3 H3 124.6 . .
N1 Cd1 N1 177.61(18) 2 .
N1 Cd1 I1 91.48(9) 2 2_545
N1 Cd1 I1 90.20(9) . 2_545
N1 Cd1 I1 90.20(9) 2 1_545
N1 Cd1 I1 91.48(9) . 1_545
I1 Cd1 I1 91.13(2) 2_545 1_545
N1 Cd1 I1 88.52(9) 2 .
N1 Cd1 I1 89.78(9) . .
I1 Cd1 I1 179.127(13) 2_545 .
I1 Cd1 I1 89.747(16) 1_545 .
N1 Cd1 I1 89.78(9) 2 2
N1 Cd1 I1 88.52(9) . 2
I1 Cd1 I1 89.747(16) 2_545 2
I1 Cd1 I1 179.127(13) 1_545 2
I1 Cd1 I1 89.38(2) . 2
Cd1 I1 Cd1 89.747(16) 1_565 .
C3 N1 N2 104.6(4) . .
C3 N1 Cd1 131.2(3) . .
N2 N1 Cd1 124.1(3) . .
C1 N2 N1 112.7(4) . .
C1 N2 H2A 123.7 . .
N1 N2 H2A 123.7 . .

loop_
_geom_bond_atom_site_label_1
_geom_bond_atom_site_label_2
_geom_bond_distance
_geom_bond_site_symmetry_2
C1 N2 1.328(7) .
C1 C2 1.351(9) .
C1 H1 0.9300 .
C2 C3 1.392(7) .
C2 H2 0.9300 .
C3 N1 1.320(6) .
C3 H3 0.9300 .
Cd1 N1 2.332(4) 2
Cd1 N1 2.332(4) .
Cd1 I1 2.9801(5) 2_545
Cd1 I1 2.9801(5) 1_545
Cd1 I1 3.0257(5) .
Cd1 I1 3.0257(5) 2
I1 Cd1 2.9801(5) 1_565
N1 N2 1.336(5) .
N2 H2A 0.8600 .
